data_2223353
loop_
_publ_author_name
'Wang, Bo'

_publ_section_title
;
 Diaquadichlorido[5-(3-pyridinio)tetrazolato-\k<i>N</i>^2^]copper(II)
 dihydrate
;
_journal_coeditor_code DN2471
_journal_issue 10
_journal_name_full 'Acta Crystallographica Section E'
_journal_page_first m1188
_journal_paper_doi 10.1107/S1600536809033042
_journal_volume 65
_journal_year 2009
_chemical_formula_iupac '[Cu Cl2 (C6 H5 N5)2 (H2 O)2], 2H2 O'
_chemical_formula_moiety 'C12 H14 Cl2 Cu N10 O2, 2H2 O'
_chemical_formula_sum 'C12 H18 Cl2 Cu N10 O4'
_chemical_formula_weight 500.80
_chemical_name_systematic
;
Diaquadichlorido[5-(3-pyridinio)tetrazolato-\k<i>N</i>^2^]copper(II)
dihydrate
;
_space_group_IT_number 2
_symmetry_cell_setting triclinic
_symmetry_space_group_name_Hall '-P 1'
_symmetry_space_group_name_H-M 'P -1'
_atom_sites_solution_hydrogens geom
_atom_sites_solution_primary direct
_atom_sites_solution_secondary difmap
_audit_creation_method SHELXL-97
_cell_angle_alpha 99.54(3)
_cell_angle_beta 110.22(3)
_cell_angle_gamma 91.73(3)
_cell_formula_units_Z 1
_cell_length_a 6.5484(13)
_cell_length_b 8.3348(17)
_cell_length_c 9.1215(18)
_cell_measurement_reflns_used 1953
_cell_measurement_temperature 298(2)
_cell_measurement_theta_max 27.48
_cell_measurement_theta_min 3.13
_cell_volume 458.64(19)
_computing_cell_refinement 'CrystalClear (Rigaku, 2005)'
_computing_data_collection 'CrystalClear (Rigaku, 2005)'
_computing_data_reduction 'CrystalClear (Rigaku, 2005)'
_computing_molecular_graphics
;
ORTEPIII (Burnett & Johnson, 1996), ORTEP-3 for Windows (Farrugia,
1997)
and SHELXTL (Sheldrick, 2008)
;
_computing_publication_material 'SHELXTL (Sheldrick, 2008)'
_computing_structure_refinement 'SHELXL97 (Sheldrick, 2008)'
_computing_structure_solution 'SHELXS97 (Sheldrick, 2008)'
_diffrn_ambient_temperature 298(2)
_diffrn_detector_area_resol_mean 13.6612
_diffrn_measured_fraction_theta_full 0.998
_diffrn_measured_fraction_theta_max 0.998
_diffrn_measurement_device_type 'Rigaku Mercury2'
_diffrn_measurement_method 'CCD profile fitting'
_diffrn_radiation_monochromator graphite
_diffrn_radiation_source 'fine-focus sealed tube'
_diffrn_radiation_type MoK\a
_diffrn_radiation_wavelength 0.71073
_diffrn_reflns_av_R_equivalents 0.0373
_diffrn_reflns_av_sigmaI/netI 0.0451
_diffrn_reflns_limit_h_max 8
_diffrn_reflns_limit_h_min -8
_diffrn_reflns_limit_k_max 10
_diffrn_reflns_limit_k_min -10
_diffrn_reflns_limit_l_max 11
_diffrn_reflns_limit_l_min -11
_diffrn_reflns_number 4880
_diffrn_reflns_theta_full 27.48
_diffrn_reflns_theta_max 27.48
_diffrn_reflns_theta_min 3.13
_exptl_absorpt_coefficient_mu 1.529
_exptl_absorpt_correction_T_max 1.00
_exptl_absorpt_correction_T_min 0.85
_exptl_absorpt_correction_type multi-scan
_exptl_absorpt_process_details '(CrystalClear; Rigaku, 2005)'
_exptl_crystal_colour Blue
_exptl_crystal_density_diffrn 1.813
_exptl_crystal_density_method 'not measured'
_exptl_crystal_description Block
_exptl_crystal_F_000 255
_exptl_crystal_size_max 0.15
_exptl_crystal_size_mid 0.10
_exptl_crystal_size_min 0.10
_refine_diff_density_max 0.330
_refine_diff_density_min -0.426
_refine_ls_extinction_method none
_refine_ls_goodness_of_fit_ref 1.311
_refine_ls_hydrogen_treatment constr
_refine_ls_matrix_type full
_refine_ls_number_parameters 142
_refine_ls_number_reflns 2103
_refine_ls_number_restraints 0
_refine_ls_restrained_S_all 1.311
_refine_ls_R_factor_all 0.0482
_refine_ls_R_factor_gt 0.0448
_refine_ls_shift/su_max 0.000
_refine_ls_shift/su_mean 0.000
_refine_ls_structure_factor_coef Fsqd
_refine_ls_weighting_details 'calc w=1/[\s^2^(Fo^2^)+1.0933P] where P=(Fo^2^+2Fc^2^)/3'
_refine_ls_weighting_scheme calc
_refine_ls_wR_factor_gt 0.1132
_refine_ls_wR_factor_ref 0.1144
_reflns_number_gt 1953
_reflns_number_total 2103
_reflns_threshold_expression I>2\s(I)
_cod_data_source_file dn2471.cif
_cod_data_source_block I
_cod_depositor_comments
;
The following automatic conversions were performed:
'_symmetry_cell_setting' value 'Triclinic' changed to 'triclinic'
according to '/home/saulius/struct/CIF-dictionaries/cif_core.dic'
dictionary named 'cif_core.dic' version 2.4.1 from 2010-06-29.

Automatic conversion script
Id: cif_fix_enum 1527 2010-12-29 10:47:43Z saulius 

The following automatic conversions were performed:

'_symmetry_cell_setting' value 'Triclinic' changed to 'triclinic'
according to /home/saulius/struct/CIF-dictionaries/cif_core.dic
dictionary named 'cif_core.dic' version 2.4.1 from 2010-06-29.

Automatic conversion script
Id: cif_fix_values 1715 2011-07-08 13:25:40Z adriana 
;
_cod_database_code 2223353
_cod_database_fobs_code 2223353

loop_
_symmetry_equiv_pos_as_xyz
'x, y, z'
'-x, -y, -z'

loop_
_atom_site_type_symbol
_atom_site_label
_atom_site_fract_x
_atom_site_fract_y
_atom_site_fract_z
_atom_site_U_iso_or_equiv
_atom_site_adp_type
_atom_site_calc_flag
_atom_site_refinement_flags
_atom_site_occupancy
_atom_site_disorder_assembly
_atom_site_disorder_group
Cu Cu1 0.5000 0.5000 0.5000 0.02259(18) Uani d S 1 . .
N N1 0.2750(6) -0.3207(4) 0.0634(4) 0.0311(7) Uani d . 1 . .
H H1 0.3009 -0.3948 0.1211 0.037 Uiso calc R 1 . .
N N2 0.3845(5) 0.1765(3) 0.2805(4) 0.0228(6) Uani d . 1 . .
N N3 0.3946(5) 0.3381(3) 0.2979(3) 0.0226(6) Uani d . 1 . .
N N4 0.3283(5) 0.3805(4) 0.1585(4) 0.0259(7) Uani d . 1 . .
N N5 0.2733(6) 0.2488(4) 0.0467(4) 0.0268(7) Uani d . 1 . .
C C1 0.3091(7) -0.1653(5) 0.1350(5) 0.0294(8) Uani d . 1 . .
H H1A 0.3598 -0.1385 0.2454 0.035 Uiso calc R 1 . .
C C2 0.2700(6) -0.0447(4) 0.0473(4) 0.0204(7) Uani d . 1 . .
C C3 0.1941(6) -0.0902(4) -0.1163(4) 0.0253(8) Uani d . 1 . .
H H3 0.1656 -0.0105 -0.1792 0.030 Uiso calc R 1 . .
C C4 0.1608(7) -0.2512(5) -0.1860(5) 0.0299(8) Uani d . 1 . .
H H4 0.1095 -0.2821 -0.2962 0.036 Uiso calc R 1 . .
C C5 0.2037(7) -0.3666(5) -0.0919(5) 0.0325(9) Uani d . 1 . .
H H5 0.1825 -0.4770 -0.1375 0.039 Uiso calc R 1 . .
C C6 0.3097(6) 0.1261(4) 0.1255(4) 0.0203(7) Uani d . 1 . .
O O1W 0.3115(5) 0.3482(4) 0.6228(4) 0.0451(8) Uani d . 1 . .
H H11W 0.3277 0.2489 0.6316 0.068 Uiso d R 1 . .
H H12W 0.1779 0.3657 0.5974 0.068 Uiso d R 1 . .
Cl Cl1 0.19420(15) 0.63743(11) 0.40795(11) 0.0307(2) Uani d . 1 . .
O O2WA 0.2969(13) 0.0279(8) 0.5219(8) 0.0506(16) Uani d P 0.54 A 1
H H1WA 0.3360 0.0607 0.4513 0.076 Uiso d PR 0.54 A 1
H H2WA 0.1618 0.0387 0.5026 0.076 Uiso d PR 0.54 A 1
O O2WB 0.1538(17) 0.0200(10) 0.5354(13) 0.068(3) Uani d P 0.46 B 2
H H1WB 0.2070 -0.0699 0.5168 0.102 Uiso d PR 0.46 B 2
H H2WB 0.0279 0.0002 0.5394 0.102 Uiso d PR 0.46 B 2

loop_
_atom_site_aniso_label
_atom_site_aniso_U_11
_atom_site_aniso_U_22
_atom_site_aniso_U_33
_atom_site_aniso_U_12
_atom_site_aniso_U_13
_atom_site_aniso_U_23
Cu1 0.0278(3) 0.0148(3) 0.0195(3) 0.0024(2) 0.0043(2) -0.0033(2)
N1 0.044(2) 0.0169(15) 0.0295(17) 0.0012(13) 0.0103(15) 0.0029(13)
N2 0.0311(16) 0.0122(13) 0.0221(15) 0.0027(11) 0.0069(13) 0.0005(11)
N3 0.0298(16) 0.0125(13) 0.0230(15) 0.0038(11) 0.0074(13) 0.0001(11)
N4 0.0378(18) 0.0158(14) 0.0215(15) 0.0019(12) 0.0086(13) 0.0007(11)
N5 0.0393(18) 0.0169(14) 0.0205(15) -0.0004(13) 0.0079(13) 0.0002(12)
C1 0.042(2) 0.0195(18) 0.0226(18) -0.0009(15) 0.0086(16) 0.0004(14)
C2 0.0228(16) 0.0159(16) 0.0210(17) 0.0006(12) 0.0082(14) -0.0017(13)
C3 0.0301(19) 0.0221(18) 0.0217(18) 0.0010(14) 0.0078(15) 0.0017(14)
C4 0.034(2) 0.027(2) 0.0216(18) -0.0013(16) 0.0075(16) -0.0072(15)
C5 0.038(2) 0.0192(19) 0.035(2) -0.0013(16) 0.0115(18) -0.0071(16)
C6 0.0215(16) 0.0168(16) 0.0204(17) -0.0006(12) 0.0064(13) 0.0005(13)
O1W 0.0381(17) 0.0354(17) 0.061(2) -0.0007(13) 0.0175(16) 0.0064(15)
Cl1 0.0299(5) 0.0288(5) 0.0287(5) 0.0066(4) 0.0074(4) -0.0013(4)
O2WA 0.069(5) 0.034(3) 0.051(4) 0.008(3) 0.023(4) 0.007(3)
O2WB 0.079(7) 0.028(4) 0.109(8) -0.001(4) 0.051(6) 0.009(4)

loop_
_atom_type_symbol
_atom_type_description
_atom_type_scat_dispersion_real
_atom_type_scat_dispersion_imag
_atom_type_scat_source
C C 0.0033 0.0016 'International Tables Vol C Tables 4.2.6.8 and 6.1.1.4'
Cl Cl 0.1484 0.1585 'International Tables Vol C Tables 4.2.6.8 and 6.1.1.4'
Cu Cu 0.3201 1.2651 'International Tables Vol C Tables 4.2.6.8 and 6.1.1.4'
N N 0.0061 0.0033 'International Tables Vol C Tables 4.2.6.8 and 6.1.1.4'
O O 0.0106 0.0060 'International Tables Vol C Tables 4.2.6.8 and 6.1.1.4'
H H 0.0000 0.0000 'International Tables Vol C Tables 4.2.6.8 and 6.1.1.4'

loop_
_geom_angle_atom_site_label_1
_geom_angle_atom_site_label_2
_geom_angle_atom_site_label_3
_geom_angle_site_symmetry_1
_geom_angle_site_symmetry_3
_geom_angle
_geom_angle_publ_flag
N3 Cu1 N3 2_666 . 180.0000(10) ?
N3 Cu1 Cl1 2_666 . 90.15(9) ?
N3 Cu1 Cl1 . . 89.85(9) ?
N3 Cu1 Cl1 2_666 2_666 89.85(9) ?
N3 Cu1 Cl1 . 2_666 90.15(9) ?
Cl1 Cu1 Cl1 . 2_666 180.0000(10) ?
N3 Cu1 O1W 2_666 . 87.13(12) ?
N3 Cu1 O1W . . 92.87(12) ?
Cl1 Cu1 O1W . . 89.21(9) ?
Cl1 Cu1 O1W 2_666 . 90.79(9) ?
N3 Cu1 O1W 2_666 2_666 92.87(12) ?
N3 Cu1 O1W . 2_666 87.13(12) ?
Cl1 Cu1 O1W . 2_666 90.79(9) ?
Cl1 Cu1 O1W 2_666 2_666 89.21(9) ?
O1W Cu1 O1W . 2_666 180.0 ?
C5 N1 C1 . . 122.9(3) ?
C5 N1 H1 . . 118.6 ?
C1 N1 H1 . . 118.6 ?
C6 N2 N3 . . 103.8(3) ?
N4 N3 N2 . . 109.9(3) ?
N4 N3 Cu1 . . 122.7(2) ?
N2 N3 Cu1 . . 127.4(2) ?
N3 N4 N5 . . 109.5(3) ?
N4 N5 C6 . . 104.4(3) ?
N1 C1 C2 . . 120.2(4) ?
N1 C1 H1A . . 119.9 ?
C2 C1 H1A . . 119.9 ?
C1 C2 C3 . . 117.9(3) ?
C1 C2 C6 . . 120.4(3) ?
C3 C2 C6 . . 121.7(3) ?
C4 C3 C2 . . 120.3(4) ?
C4 C3 H3 . . 119.8 ?
C2 C3 H3 . . 119.8 ?
C3 C4 C5 . . 119.1(4) ?
C3 C4 H4 . . 120.4 ?
C5 C4 H4 . . 120.4 ?
N1 C5 C4 . . 119.6(3) ?
N1 C5 H5 . . 120.2 ?
C4 C5 H5 . . 120.2 ?
N2 C6 N5 . . 112.5(3) ?
N2 C6 C2 . . 124.4(3) ?
N5 C6 C2 . . 123.2(3) ?
Cu1 O1W H11W . . 124.2 ?
Cu1 O1W H12W . . 112.4 ?
H11W O1W H12W . . 110.7 ?
H1WA O2WA H2WA . . 109.9 ?
H1WA O2WA H1WB . . 131.0 ?
H2WA O2WA H1WB . . 64.2 ?
H2WA O2WB H1WB . . 97.6 ?
H2WA O2WB H2WB . . 122.2 ?
H1WB O2WB H2WB . . 109.3 ?

loop_
_geom_bond_atom_site_label_1
_geom_bond_atom_site_label_2
_geom_bond_site_symmetry_2
_geom_bond_distance
_geom_bond_publ_flag
Cu1 N3 2_666 1.984(3) ?
Cu1 N3 . 1.984(3) ?
Cu1 Cl1 . 2.3070(12) ?
Cu1 Cl1 2_666 2.3070(12) ?
Cu1 O1W . 2.390(3) ?
Cu1 O1W 2_666 2.390(3) ?
N1 C5 . 1.312(5) ?
N1 C1 . 1.325(5) ?
N1 H1 . 0.8600 ?
N2 C6 . 1.314(4) ?
N2 N3 . 1.326(4) ?
N3 N4 . 1.306(4) ?
N4 N5 . 1.313(4) ?
N5 C6 . 1.327(5) ?
C1 C2 . 1.362(5) ?
C1 H1A . 0.9300 ?
C2 C3 . 1.380(5) ?
C2 C6 . 1.455(5) ?
C3 C4 . 1.362(5) ?
C3 H3 . 0.9300 ?
C4 C5 . 1.365(6) ?
C4 H4 . 0.9300 ?
C5 H5 . 0.9300 ?
O1W H11W . 0.8509 ?
O1W H12W . 0.8482 ?
O2WA H1WA . 0.8502 ?
O2WA H2WA . 0.8506 ?
O2WA H1WB . 0.9761 ?
O2WB H2WA . 0.3777 ?
O2WB H1WB . 0.8518 ?
O2WB H2WB . 0.8501 ?

loop_
_geom_hbond_atom_site_label_D
_geom_hbond_atom_site_label_H
_geom_hbond_atom_site_label_A
_geom_hbond_site_symmetry_A
_geom_hbond_distance_DH
_geom_hbond_distance_HA
_geom_hbond_distance_DA
_geom_hbond_angle_DHA
N1 H1 N4 1_545 0.86 1.96 2.763(4) 154.7
O1W H11W O2WA . 0.85 1.91 2.663(7) 146.2
O1W H11W O2WB . 0.85 2.08 2.779(9) 138.9
O1W H12W Cl1 2_566 0.85 2.42 3.233(3) 161.0
O2WA H1WA N2 . 0.85 2.07 2.906(8) 167.9
O2WB H1WB Cl1 1_545 0.85 2.46 3.259(9) 155.7
O2WB H2WB O2WB 2_556 0.85 1.14 1.89(2) 143.3
